data_1548417
loop_
_publ_author_name
'Chaosheng Luo'
'Zhen Wang'
'Yong Huang'

_publ_section_title
;
 Asymmetric intramolecular alpha-cyclopropanation of aldehydes using a
 donor/acceptor carbene mimetic
;
_journal_name_full 'Nature Communications'
_journal_page_first 10041
_journal_paper_doi 10.1038/ncomms10041
_journal_volume 6
_journal_year 2015
_chemical_formula_sum 'C15 H20 I N O3 S'
_chemical_formula_weight 421.28
_space_group_crystal_system monoclinic
_space_group_IT_number 14
_space_group_name_Hall '-P 2yn'
_space_group_name_H-M_alt 'P 1 21/n 1'
_symmetry_space_group_name_Hall '-P 2yn'
_symmetry_space_group_name_H-M 'P 1 21/n 1'
_atom_sites_solution_hydrogens geom
_cell_angle_alpha 90
_cell_angle_beta 95.192(7)
_cell_angle_gamma 90
_cell_formula_units_Z 4
_cell_length_a 11.4472(4)
_cell_length_b 5.3308(2)
_cell_length_c 28.617(2)
_cell_measurement_reflns_used 8147
_cell_measurement_temperature 293(2)
_cell_measurement_theta_max 69.20
_cell_measurement_theta_min 7.80
_cell_volume 1739.12(15)
_computing_cell_refinement 'CrystalClear-SM Auto 2.0 r4'
_computing_data_collection 'CrystalClear-SM 2.0 r4 (Rigaku, 2009)'
_computing_data_reduction 'CrystalClear-SM Auto 2.0 r4'
_computing_molecular_graphics 'CrystalStructure 4.0'
_computing_publication_material 'CrystalStructure 4.0 (Rigaku, 2009)'
_computing_structure_refinement 'SHELXL-2014 (Sheldrick, 2014)'
_computing_structure_solution 'SHELXS97 (Sheldrick, 1997)'
_diffrn_ambient_temperature 293(2)
_diffrn_measured_fraction_theta_full 0.985
_diffrn_measured_fraction_theta_max 0.970
_diffrn_measurement_device_type 'Rigaku Saturn944+ CCD'
_diffrn_measurement_method \w
_diffrn_radiation_type CuK\a
_diffrn_radiation_wavelength 1.54187
_diffrn_reflns_av_R_equivalents 0.0582
_diffrn_reflns_av_unetI/netI 0.0543
_diffrn_reflns_Laue_measured_fraction_full 0.985
_diffrn_reflns_Laue_measured_fraction_max 0.970
_diffrn_reflns_limit_h_max 13
_diffrn_reflns_limit_h_min -13
_diffrn_reflns_limit_k_max 6
_diffrn_reflns_limit_k_min -6
_diffrn_reflns_limit_l_max 31
_diffrn_reflns_limit_l_min -34
_diffrn_reflns_number 10599
_diffrn_reflns_point_group_measured_fraction_full 0.985
_diffrn_reflns_point_group_measured_fraction_max 0.970
_diffrn_reflns_theta_full 67.687
_diffrn_reflns_theta_max 69.212
_diffrn_reflns_theta_min 7.773
_exptl_absorpt_coefficient_mu 15.667
_exptl_absorpt_correction_T_max 0.043
_exptl_absorpt_correction_T_min 0.017
_exptl_absorpt_correction_type multi-scan
_exptl_absorpt_process_details 'Jacobson, R. (1998) Private communication'
_exptl_crystal_colour colorless
_exptl_crystal_density_diffrn 1.609
_exptl_crystal_description prism
_exptl_crystal_F_000 840
_exptl_crystal_size_max 0.300
_exptl_crystal_size_mid 0.120
_exptl_crystal_size_min 0.100
_refine_diff_density_max 0.768
_refine_diff_density_min -0.996
_refine_diff_density_rms 0.081
_refine_ls_extinction_coef .
_refine_ls_extinction_method none
_refine_ls_goodness_of_fit_ref 1.066
_refine_ls_hydrogen_treatment constr
_refine_ls_matrix_type full
_refine_ls_number_parameters 277
_refine_ls_number_reflns 3158
_refine_ls_number_restraints 223
_refine_ls_restrained_S_all 1.037
_refine_ls_R_factor_all 0.0605
_refine_ls_R_factor_gt 0.0439
_refine_ls_shift/su_max 0.000
_refine_ls_shift/su_mean 0.000
_refine_ls_structure_factor_coef Fsqd
_refine_ls_weighting_details 'w=1/[\s^2^(Fo^2^)+(0.0442P)^2^+2.2941P] where P=(Fo^2^+2Fc^2^)/3'
_refine_ls_weighting_scheme calc
_refine_ls_wR_factor_gt 0.1061
_refine_ls_wR_factor_ref 0.1201
_reflns_Friedel_coverage 0.000
_reflns_Friedel_fraction_full .
_reflns_Friedel_fraction_max .
_reflns_number_gt 2348
_reflns_number_total 3158
_reflns_threshold_expression 'I > 2\s(I)'
_cod_data_source_file ncomms10041-s3.cif
_cod_data_source_block 2
_cod_database_code 1548417
_shelx_space_group_comment
;
The symmetry employed for this shelxl refinement is uniquely defined
by the following loop, which should always be used as a source of
symmetry information in preference to the above space-group names.
They are only intended as comments.
;
_shelx_estimated_absorpt_t_min 0.089
_shelx_estimated_absorpt_t_max 0.303
_shelxl_version_number 2014-3

loop_
_space_group_symop_operation_xyz
'x, y, z'
'-x+1/2, y+1/2, -z+1/2'
'-x, -y, -z'
'x-1/2, -y-1/2, z-1/2'

loop_
_atom_site_label
_atom_site_type_symbol
_atom_site_fract_x
_atom_site_fract_y
_atom_site_fract_z
_atom_site_U_iso_or_equiv
_atom_site_adp_type
_atom_site_occupancy
_atom_site_site_symmetry_order
_atom_site_calc_flag
_atom_site_refinement_flags_posn
_atom_site_refinement_flags_adp
_atom_site_refinement_flags_occupancy
_atom_site_disorder_assembly
_atom_site_disorder_group
I1 I 0.87989(4) 0.83535(10) 0.21543(2) 0.0845(2) Uani 1 1 d . . . . .
S1 S 0.89539(11) 1.0549(3) 0.39806(4) 0.0536(3) Uani 1 1 d . . . . .
C1 C 0.6824(5) 0.4695(12) 0.4677(2) 0.0684(15) Uani 1 1 d . . . . .
N1 N 0.9808(4) 0.9016(8) 0.36559(13) 0.0535(10) Uani 1 1 d D . . . .
O1 O 0.9700(4) 1.1751(7) 0.43378(13) 0.0704(11) Uani 1 1 d . . . . .
O2 O 0.8194(3) 1.2009(7) 0.36682(12) 0.0679(10) Uani 1 1 d . . . . .
C2 C 0.8100(4) 0.8339(10) 0.42556(16) 0.0536(12) Uani 1 1 d . . . . .
C13 C 0.7052(5) 0.7481(12) 0.40309(18) 0.0629(14) Uani 1 1 d . . . . .
H13 H 0.6772 0.8131 0.3740 0.075 Uiso 1 1 calc R U . . .
C14 C 0.8501(5) 0.7387(12) 0.46891(17) 0.0653(15) Uani 1 1 d . . . . .
H14 H 0.9201 0.7960 0.4843 0.078 Uiso 1 1 calc R U . . .
C19 C 0.6428(5) 0.5654(13) 0.4243(2) 0.0723(16) Uani 1 1 d . . . . .
H19 H 0.5730 0.5058 0.4091 0.087 Uiso 1 1 calc R U . . .
C20 C 0.7847(6) 0.5563(13) 0.48930(19) 0.0752(17) Uani 1 1 d . . . . .
H20 H 0.8118 0.4920 0.5185 0.090 Uiso 1 1 calc R U . . .
C24 C 0.6139(7) 0.2629(14) 0.4897(3) 0.096(2) Uani 1 1 d . . . . .
H24A H 0.5442 0.2257 0.4697 0.144 Uiso 1 1 calc R U . . .
H24B H 0.6616 0.1150 0.4937 0.144 Uiso 1 1 calc R U . . .
H24C H 0.5925 0.3177 0.5198 0.144 Uiso 1 1 calc R U . . .
C9A C 0.939(3) 0.813(5) 0.3220(9) 0.055(7) Uani 0.591(17) 1 d D . P A 1
H9A1 H 0.8569 0.7706 0.3223 0.066 Uiso 0.591(17) 1 calc R U P A 1
H9A2 H 0.9812 0.6605 0.3154 0.066 Uiso 0.591(17) 1 calc R U P A 1
C15A C 0.9534(10) 1.002(3) 0.2834(4) 0.058(3) Uani 0.591(17) 1 d D U P A 1
H15A H 0.9121 1.1578 0.2896 0.069 Uiso 0.591(17) 1 calc R U P A 1
C16A C 1.0795(11) 1.056(3) 0.2765(3) 0.072(4) Uani 0.591(17) 1 d D U P A 1
H16A H 1.1335 0.9348 0.2695 0.087 Uiso 0.591(17) 1 calc R U P A 1
O3A O 1.1040(17) 1.291(4) 0.2815(9) 0.092(5) Uani 0.591(17) 1 d D U P A 1
C9B C 0.913(4) 0.799(8) 0.3185(13) 0.057(9) Uani 0.409(17) 1 d D . P A 2
H9B1 H 0.9092 0.6168 0.3190 0.068 Uiso 0.409(17) 1 calc R U P A 2
H9B2 H 0.8343 0.8653 0.3144 0.068 Uiso 0.409(17) 1 calc R U P A 2
C15B C 0.9847(16) 0.888(4) 0.2792(5) 0.057(5) Uani 0.409(17) 1 d D U P A 2
H15B H 1.0614 0.8058 0.2797 0.069 Uiso 0.409(17) 1 calc R U P A 2
C16B C 0.9924(19) 1.169(3) 0.2785(5) 0.074(5) Uani 0.409(17) 1 d D U P A 2
H16B H 0.9309 1.2797 0.2821 0.089 Uiso 0.409(17) 1 calc R U P A 2
O3B O 1.100(4) 1.233(7) 0.2722(14) 0.147(15) Uani 0.409(17) 1 d D U P A 2
C4A C 1.0781(13) 0.749(5) 0.3962(5) 0.052(4) Uani 0.570(11) 1 d D U P A 1
H4A1 H 1.0992 0.8348 0.4256 0.063 Uiso 0.570(11) 1 calc R U P A 1
H4A2 H 1.0489 0.5832 0.4031 0.063 Uiso 0.570(11) 1 calc R U P A 1
C5A C 1.1837(9) 0.727(2) 0.3684(4) 0.074(3) Uani 0.570(11) 1 d D U P A 1
H5A H 1.1859 0.5898 0.3483 0.089 Uiso 0.570(11) 1 calc R U P A 1
C6A C 1.272(3) 0.881(9) 0.3699(16) 0.081(5) Uani 0.570(11) 1 d D U P A 1
C7A C 1.2733(15) 1.126(3) 0.3974(6) 0.118(5) Uani 0.570(11) 1 d D U P A 1
H7A1 H 1.2720 1.2652 0.3760 0.177 Uiso 0.570(11) 1 calc R U P A 1
H7A2 H 1.3431 1.1343 0.4186 0.177 Uiso 0.570(11) 1 calc R U P A 1
H7A3 H 1.2056 1.1336 0.4148 0.177 Uiso 0.570(11) 1 calc R U P A 1
C8A C 1.3784(12) 0.861(4) 0.3438(7) 0.146(7) Uani 0.570(11) 1 d D U P A 1
H8A1 H 1.3764 0.7050 0.3269 0.218 Uiso 0.570(11) 1 calc R U P A 1
H8A2 H 1.4473 0.8662 0.3655 0.218 Uiso 0.570(11) 1 calc R U P A 1
H8A3 H 1.3801 0.9978 0.3221 0.218 Uiso 0.570(11) 1 calc R U P A 1
C4B C 1.0745(15) 0.755(6) 0.3812(6) 0.047(4) Uani 0.430(11) 1 d D U P A 2
H4B1 H 1.0901 0.6356 0.3570 0.057 Uiso 0.430(11) 1 calc R U P A 2
H4B2 H 1.0555 0.6616 0.4086 0.057 Uiso 0.430(11) 1 calc R U P A 2
C5B C 1.1824(10) 0.911(3) 0.3937(5) 0.069(4) Uani 0.430(11) 1 d D U P A 2
H5B H 1.1792 1.0147 0.4196 0.083 Uiso 0.430(11) 1 calc R U P A 2
C6B C 1.279(3) 0.921(12) 0.374(2) 0.077(6) Uani 0.430(11) 1 d D U P A 2
C7B C 1.310(2) 0.763(4) 0.3324(6) 0.109(6) Uani 0.430(11) 1 d D U P A 2
H7B1 H 1.3799 0.6673 0.3414 0.163 Uiso 0.430(11) 1 calc R U P A 2
H7B2 H 1.3240 0.8705 0.3066 0.163 Uiso 0.430(11) 1 calc R U P A 2
H7B3 H 1.2467 0.6508 0.3232 0.163 Uiso 0.430(11) 1 calc R U P A 2
C8B C 1.3790(16) 1.088(4) 0.3901(8) 0.123(7) Uani 0.430(11) 1 d D U P A 2
H8B1 H 1.3498 1.2303 0.4060 0.184 Uiso 0.430(11) 1 calc R U P A 2
H8B2 H 1.4179 1.1444 0.3637 0.184 Uiso 0.430(11) 1 calc R U P A 2
H8B3 H 1.4336 0.9974 0.4113 0.184 Uiso 0.430(11) 1 calc R U P A 2

loop_
_atom_site_aniso_label
_atom_site_aniso_U_11
_atom_site_aniso_U_22
_atom_site_aniso_U_33
_atom_site_aniso_U_23
_atom_site_aniso_U_13
_atom_site_aniso_U_12
I1 0.0738(3) 0.1258(5) 0.0515(2) -0.0006(2) -0.00816(17) -0.0124(2)
S1 0.0582(7) 0.0575(7) 0.0431(6) -0.0018(5) -0.0064(5) 0.0063(6)
C1 0.067(4) 0.070(4) 0.072(3) 0.003(3) 0.023(3) 0.015(3)
N1 0.056(2) 0.059(3) 0.045(2) 0.0027(19) 0.0005(18) 0.005(2)
O1 0.076(3) 0.074(3) 0.058(2) -0.0151(18) -0.0086(18) -0.010(2)
O2 0.073(2) 0.070(3) 0.058(2) 0.0100(18) -0.0060(18) 0.029(2)
C2 0.048(3) 0.070(3) 0.041(2) -0.003(2) -0.003(2) 0.007(2)
C13 0.057(3) 0.083(4) 0.046(3) -0.003(3) -0.005(2) 0.006(3)
C14 0.061(3) 0.090(4) 0.042(2) 0.001(3) -0.008(2) 0.012(3)
C19 0.054(3) 0.091(4) 0.072(4) -0.010(3) 0.007(3) 0.001(3)
C20 0.078(4) 0.094(5) 0.054(3) 0.021(3) 0.008(3) 0.015(4)
C24 0.101(5) 0.079(5) 0.114(6) 0.016(4) 0.039(4) 0.004(4)
C9A 0.052(13) 0.052(9) 0.060(11) -0.002(8) -0.003(8) -0.006(6)
C15A 0.068(7) 0.066(10) 0.036(4) 0.000(6) -0.013(4) -0.002(6)
C16A 0.080(7) 0.085(9) 0.051(5) 0.007(6) -0.003(5) -0.025(7)
O3A 0.129(10) 0.068(7) 0.079(12) -0.016(6) 0.006(6) -0.052(6)
C9B 0.052(17) 0.076(16) 0.040(10) -0.018(9) -0.004(9) -0.011(11)
C15B 0.053(9) 0.066(10) 0.051(8) -0.002(8) 0.000(6) -0.011(8)
C16B 0.093(12) 0.072(10) 0.058(8) -0.001(8) 0.015(8) -0.013(10)
O3B 0.25(3) 0.12(3) 0.063(13) -0.006(17) 0.006(13) -0.09(2)
C4A 0.058(6) 0.058(7) 0.039(9) 0.021(8) -0.010(5) 0.005(5)
C5A 0.053(5) 0.086(7) 0.081(7) 0.005(6) -0.004(4) 0.017(5)
C6A 0.051(8) 0.111(15) 0.079(10) 0.025(9) 0.000(7) 0.009(8)
C7A 0.110(12) 0.105(10) 0.136(12) 0.013(8) -0.010(9) -0.029(8)
C8A 0.051(7) 0.24(2) 0.148(15) 0.035(13) 0.017(8) 0.013(10)
C4B 0.057(7) 0.061(9) 0.022(9) 0.016(8) -0.004(6) 0.009(6)
C5B 0.050(6) 0.074(9) 0.083(8) 0.005(7) -0.006(5) 0.009(6)
C6B 0.051(9) 0.088(15) 0.089(14) 0.019(10) -0.003(9) 0.009(9)
C7B 0.087(13) 0.149(16) 0.093(12) 0.004(10) 0.019(10) 0.005(12)
C8B 0.073(10) 0.124(15) 0.170(18) 0.000(12) 0.008(11) -0.024(10)

loop_
_atom_type_symbol
_atom_type_description
_atom_type_scat_dispersion_real
_atom_type_scat_dispersion_imag
_atom_type_scat_source
C C 0.0181 0.0091 'International Tables Vol C Tables 4.2.6.8 and 6.1.1.4'
H H 0.0000 0.0000 'International Tables Vol C Tables 4.2.6.8 and 6.1.1.4'
I I -0.3257 6.8362 'International Tables Vol C Tables 4.2.6.8 and 6.1.1.4'
N N 0.0311 0.0180 'International Tables Vol C Tables 4.2.6.8 and 6.1.1.4'
O O 0.0492 0.0322 'International Tables Vol C Tables 4.2.6.8 and 6.1.1.4'
S S 0.3331 0.5567 'International Tables Vol C Tables 4.2.6.8 and 6.1.1.4'

loop_
_geom_angle_atom_site_label_1
_geom_angle_atom_site_label_2
_geom_angle_atom_site_label_3
_geom_angle
_geom_angle_site_symmetry_1
_geom_angle_site_symmetry_3
O2 S1 O1 119.9(3) . .
O2 S1 N1 106.3(2) . .
O1 S1 N1 106.4(2) . .
O2 S1 C2 108.3(2) . .
O1 S1 C2 107.6(2) . .
N1 S1 C2 107.8(2) . .
C20 C1 C19 118.9(6) . .
C20 C1 C24 121.0(6) . .
C19 C1 C24 120.0(6) . .
C9A N1 C4A 119.5(15) . .
C4B N1 C9B 113(2) . .
C4B N1 S1 126.4(8) . .
C9A N1 S1 120.9(14) . .
C4A N1 S1 111.9(7) . .
C9B N1 S1 112.7(16) . .
C14 C2 C13 120.0(5) . .
C14 C2 S1 119.6(4) . .
C13 C2 S1 120.3(4) . .
C19 C13 C2 119.3(5) . .
C19 C13 H13 120.3 . .
C2 C13 H13 120.3 . .
C2 C14 C20 119.2(5) . .
C2 C14 H14 120.4 . .
C20 C14 H14 120.4 . .
C13 C19 C1 121.0(6) . .
C13 C19 H19 119.5 . .
C1 C19 H19 119.5 . .
C1 C20 C14 121.6(5) . .
C1 C20 H20 119.2 . .
C14 C20 H20 119.2 . .
C1 C24 H24A 109.5 . .
C1 C24 H24B 109.5 . .
H24A C24 H24B 109.5 . .
C1 C24 H24C 109.5 . .
H24A C24 H24C 109.5 . .
H24B C24 H24C 109.5 . .
N1 C9A C15A 112.3(18) . .
N1 C9A H9A1 109.1 . .
C15A C9A H9A1 109.1 . .
N1 C9A H9A2 109.1 . .
C15A C9A H9A2 109.1 . .
H9A1 C9A H9A2 107.9 . .
C16A C15A C9A 113.0(15) . .
C16A C15A I1 104.7(8) . .
C9A C15A I1 108.2(15) . .
C16A C15A H15A 110.2 . .
C9A C15A H15A 110.2 . .
I1 C15A H15A 110.2 . .
O3A C16A C15A 112.0(17) . .
O3A C16A H16A 124.0 . .
C15A C16A H16A 124.0 . .
C15B C9B N1 105(3) . .
C15B C9B H9B1 110.7 . .
N1 C9B H9B1 110.7 . .
C15B C9B H9B2 110.7 . .
N1 C9B H9B2 110.7 . .
H9B1 C9B H9B2 108.8 . .
C16B C15B C9B 111(2) . .
C16B C15B I1 98.6(12) . .
C9B C15B I1 107(2) . .
C16B C15B H15B 113.0 . .
C9B C15B H15B 113.0 . .
I1 C15B H15B 113.0 . .
O3B C16B C15B 109(2) . .
O3B C16B H16B 125.7 . .
C15B C16B H16B 125.7 . .
C5A C4A N1 107.8(10) . .
C5A C4A H4A1 110.1 . .
N1 C4A H4A1 110.1 . .
C5A C4A H4A2 110.1 . .
N1 C4A H4A2 110.1 . .
H4A1 C4A H4A2 108.5 . .
C6A C5A C4A 126(2) . .
C6A C5A H5A 116.9 . .
C4A C5A H5A 116.9 . .
C5A C6A C8A 127(3) . .
C5A C6A C7A 122(2) . .
C8A C6A C7A 110.6(18) . .
C6A C7A H7A1 109.5 . .
C6A C7A H7A2 109.5 . .
H7A1 C7A H7A2 109.5 . .
C6A C7A H7A3 109.5 . .
H7A1 C7A H7A3 109.5 . .
H7A2 C7A H7A3 109.5 . .
C6A C8A H8A1 109.5 . .
C6A C8A H8A2 109.5 . .
H8A1 C8A H8A2 109.5 . .
C6A C8A H8A3 109.5 . .
H8A1 C8A H8A3 109.5 . .
H8A2 C8A H8A3 109.5 . .
N1 C4B C5B 111(2) . .
N1 C4B H4B1 109.3 . .
C5B C4B H4B1 109.3 . .
N1 C4B H4B2 109.3 . .
C5B C4B H4B2 109.3 . .
H4B1 C4B H4B2 108.0 . .
C6B C5B C4B 129(2) . .
C6B C5B H5B 115.3 . .
C4B C5B H5B 115.3 . .
C5B C6B C8B 123(4) . .
C5B C6B C7B 126(3) . .
C8B C6B C7B 110.6(18) . .
C6B C7B H7B1 109.5 . .
C6B C7B H7B2 109.5 . .
H7B1 C7B H7B2 109.5 . .
C6B C7B H7B3 109.5 . .
H7B1 C7B H7B3 109.5 . .
H7B2 C7B H7B3 109.5 . .
C6B C8B H8B1 109.5 . .
C6B C8B H8B2 109.5 . .
H8B1 C8B H8B2 109.5 . .
C6B C8B H8B3 109.5 . .
H8B1 C8B H8B3 109.5 . .
H8B2 C8B H8B3 109.5 . .

loop_
_geom_bond_atom_site_label_1
_geom_bond_atom_site_label_2
_geom_bond_distance
_geom_bond_site_symmetry_2
I1 C15B 2.110(17) .
I1 C15A 2.233(12) .
S1 O2 1.422(3) .
S1 O1 1.424(4) .
S1 N1 1.629(4) .
S1 C2 1.761(5) .
C1 C20 1.355(8) .
C1 C19 1.383(8) .
C1 C24 1.522(9) .
N1 C4B 1.37(3) .
N1 C9A 1.38(3) .
N1 C4A 1.58(2) .
N1 C9B 1.59(5) .
C2 C14 1.380(7) .
C2 C13 1.387(7) .
C13 C19 1.380(8) .
C13 H13 0.9300 .
C14 C20 1.388(9) .
C14 H14 0.9300 .
C19 H19 0.9300 .
C20 H20 0.9300 .
C24 H24A 0.9600 .
C24 H24B 0.9600 .
C24 H24C 0.9600 .
C9A C15A 1.516(15) .
C9A H9A1 0.9700 .
C9A H9A2 0.9700 .
C15A C16A 1.502(13) .
C15A H15A 0.9800 .
C16A O3A 1.29(2) .
C16A H16A 0.9300 .
C9B C15B 1.523(18) .
C9B H9B1 0.9700 .
C9B H9B2 0.9700 .
C15B C16B 1.505(16) .
C15B H15B 0.9800 .
C16B O3B 1.30(3) .
C16B H16B 0.9300 .
C4A C5A 1.511(16) .
C4A H4A1 0.9700 .
C4A H4A2 0.9700 .
C5A C6A 1.30(2) .
C5A H5A 0.9300 .
C6A C8A 1.49(3) .
C6A C7A 1.52(4) .
C7A H7A1 0.9600 .
C7A H7A2 0.9600 .
C7A H7A3 0.9600 .
C8A H8A1 0.9600 .
C8A H8A2 0.9600 .
C8A H8A3 0.9600 .
C4B C5B 1.503(18) .
C4B H4B1 0.9700 .
C4B H4B2 0.9700 .
C5B C6B 1.30(2) .
C5B H5B 0.9300 .
C6B C8B 1.49(3) .
C6B C7B 1.52(5) .
C7B H7B1 0.9600 .
C7B H7B2 0.9600 .
C7B H7B3 0.9600 .
C8B H8B1 0.9600 .
C8B H8B2 0.9600 .
C8B H8B3 0.9600 .

loop_
_geom_hbond_atom_site_label_D
_geom_hbond_atom_site_label_H
_geom_hbond_atom_site_label_A
_geom_hbond_distance_DH
_geom_hbond_distance_HA
_geom_hbond_distance_DA
_geom_hbond_angle_DHA
_geom_hbond_site_symmetry_A
C14 H14 O1 0.93 2.56 3.342(6) 141.5 3_776
C9A H9A2 O3A 0.97 2.65 3.61(4) 168.5 1_545
C15A H15A O2 0.98 2.55 3.137(13) 118.7 .
C4A H4A2 O1 0.97 2.54 3.50(2) 171.3 1_545
C5A H5A O3A 0.93 2.60 3.46(2) 155.1 1_545
C5B H5B O1 0.93 2.61 3.118(14) 115.0 .

loop_
_geom_torsion_atom_site_label_1
_geom_torsion_atom_site_label_2
_geom_torsion_atom_site_label_3
_geom_torsion_atom_site_label_4
_geom_torsion
_geom_torsion_site_symmetry_1
_geom_torsion_site_symmetry_2
_geom_torsion_site_symmetry_3
_geom_torsion_site_symmetry_4
O2 S1 N1 C4B_b 173.7(12) . . . .
O1 S1 N1 C4B 44.8(13) . . . .
C2 S1 N1 C4B -70.3(13) . . . .
O2 S1 N1 C9A -36.0(9) . . . .
O1 S1 N1 C9A -164.9(8) . . . .
C2 S1 N1 C9A 80.0(9) . . . .
O2 S1 N1 C4A 174.9(8) . . . .
O1 S1 N1 C4A 46.0(8) . . . .
C2 S1 N1 C4A -69.1(8) . . . .
O2 S1 N1 C9B -40.3(12) . . . .
O1 S1 N1 C9B -169.2(12) . . . .
C2 S1 N1 C9B 75.7(12) . . . .
O2 S1 C2 C14 -154.7(4) . . . .
O1 S1 C2 C14 -23.8(5) . . . .
N1 S1 C2 C14 90.6(5) . . . .
O2 S1 C2 C13 27.8(5) . . . .
O1 S1 C2 C13 158.8(4) . . . .
N1 S1 C2 C13 -86.9(5) . . . .
C14 C2 C13 C19 -0.8(8) . . . .
S1 C2 C13 C19 176.7(4) . . . .
C13 C2 C14 C20 0.4(8) . . . .
S1 C2 C14 C20 -177.1(5) . . . .
C2 C13 C19 C1 0.9(9) . . . .
C20 C1 C19 C13 -0.6(9) . . . .
C24 C1 C19 C13 -178.3(6) . . . .
C19 C1 C20 C14 0.1(9) . . . .
C24 C1 C20 C14 177.8(6) . . . .
C2 C14 C20 C1 0.0(9) . . . .
C4B N1 C9A C15A -115(2) . . . .
C4A N1 C9A C15A -123.5(18) . . . .
C9B N1 C9A C15A 116(17) . . . .
S1 N1 C9A C15A 89.7(19) . . . .
N1 C9A C15A C16A 65(3) . . . .
N1 C9A C15A I1 -179.0(16) . . . .
C9A C15A C16A O3A -122(2) . . . .
I1 C15A C16A O3A 120.0(16) . . . .
C4B N1 C9B C15B -81(3) . . . .
C9A N1 C9B C15B -27(13) . . . .
C4A N1 C9B C15B -92(2) . . . .
S1 N1 C9B C15B 128(2) . . . .
N1 C9B C15B C16B -60(3) . . . .
N1 C9B C15B I1 -166.4(19) . . . .
C9B C15B C16B O3B 137(3) . . . .
I1 C15B C16B O3B -111(2) . . . .
C4B N1 C4A C5A 25(5) . . . .
C9A N1 C4A C5A 59.0(17) . . . .
C9B N1 C4A C5A 68.3(17) . . . .
S1 N1 C4A C5A -151.4(10) . . . .
N1 C4A C5A C6A 91(3) . . . .
C4A C5A C6A C8A 178(3) . . . .
C4A C5A C6A C7A -6(6) . . . .
C9A N1 C4B C5B 124.6(14) . . . .
C4A N1 C4B C5B -86(6) . . . .
C9B N1 C4B C5B 132.1(14) . . . .
S1 N1 C4B C5B -81.9(13) . . . .
N1 C4B C5B C6B -113(5) . . . .
C4B C5B C6B C8B 179(4) . . . .
C4B C5B C6B C7B -3(9) . . . .
